data_4503224
loop_
_publ_author_name
'Stephenson, Maria D.'
'Prior, Timothy J.'
'Hardie, Michaele J.'

_publ_section_title
;
 New Network Structures from Cu(II) Complexes of Chelating Ligands with
 Appended Hydrogen Bonding Sites
;
_journal_issue 2
_journal_name_full 'Crystal Growth &amp; Design'
_journal_page_first 643
_journal_paper_doi 10.1021/cg700820d
_journal_volume 8
_journal_year 2008
_chemical_formula_sum 'C20 H18 Cu N6 O11'
_chemical_formula_weight 581.94
_chemical_name_systematic
; 
 [bis{2,2'-bipyridine-4,4'-diol}copper(II)] nitrate hydrate
;
_space_group_IT_number 2
_symmetry_cell_setting triclinic
_symmetry_space_group_name_Hall '-P 1'
_symmetry_space_group_name_H-M 'P -1'
_atom_sites_solution_hydrogens geom
_atom_sites_solution_primary direct
_atom_sites_solution_secondary difmap
_audit_creation_method SHELXL-97
_cell_angle_alpha 100.739(2)
_cell_angle_beta 93.515(2)
_cell_angle_gamma 108.297(2)
_cell_formula_units_Z 2
_cell_length_a 7.0604(8)
_cell_length_b 11.1943(12)
_cell_length_c 15.5157(16)
_cell_measurement_temperature 150(2)
_cell_volume 1134.4(2)
_computing_cell_refinement 'APEXII (Bruker, 2004)'
_computing_data_collection 'APEXII (Bruker, 2004)'
_computing_data_reduction 'APEXII (Bruker, 2004)'
_computing_molecular_graphics 'XSeed (Barbour, 2001)'
_computing_structure_refinement 'SHELXL-97 (Sheldrick, 1997)'
_computing_structure_solution 'SHELXS-97 (Sheldrick, 1990)'
_diffrn_ambient_temperature 150(2)
_diffrn_detector_type 'APEXII CCD'
_diffrn_measured_fraction_theta_full 0.906
_diffrn_measured_fraction_theta_max 0.906
_diffrn_measurement_device_type 'Bruker D8 diffractometer'
_diffrn_measurement_method '\w rotation with narrow frames'
_diffrn_radiation_monochromator 'silicon 111'
_diffrn_radiation_source 'Daresbury SRS, Station 16.2SMX'
_diffrn_radiation_type synchrotron
_diffrn_radiation_wavelength 0.84640
_diffrn_reflns_av_R_equivalents 0.0333
_diffrn_reflns_av_sigmaI/netI 0.0632
_diffrn_reflns_limit_h_max 9
_diffrn_reflns_limit_h_min -8
_diffrn_reflns_limit_k_max 14
_diffrn_reflns_limit_k_min -14
_diffrn_reflns_limit_l_max 19
_diffrn_reflns_limit_l_min -20
_diffrn_reflns_number 8438
_diffrn_reflns_theta_full 33.13
_diffrn_reflns_theta_max 33.13
_diffrn_reflns_theta_min 3.65
_exptl_absorpt_coefficient_mu 1.040
_exptl_absorpt_correction_T_max 0.9897
_exptl_absorpt_correction_T_min 0.8854
_exptl_absorpt_correction_type multi-scan
_exptl_absorpt_process_details SADABS
_exptl_crystal_colour blue
_exptl_crystal_density_diffrn 1.704
_exptl_crystal_density_method 'not measured'
_exptl_crystal_description plate
_exptl_crystal_F_000 594
_exptl_crystal_size_max 0.12
_exptl_crystal_size_mid 0.12
_exptl_crystal_size_min 0.01
_refine_diff_density_max 0.870
_refine_diff_density_min -0.985
_refine_diff_density_rms 0.107
_refine_ls_extinction_method none
_refine_ls_goodness_of_fit_ref 1.038
_refine_ls_hydrogen_treatment mixed
_refine_ls_matrix_type full
_refine_ls_number_parameters 345
_refine_ls_number_reflns 4638
_refine_ls_number_restraints 2
_refine_ls_restrained_S_all 1.038
_refine_ls_R_factor_all 0.0714
_refine_ls_R_factor_gt 0.0575
_refine_ls_shift/su_max 0.000
_refine_ls_shift/su_mean 0.000
_refine_ls_structure_factor_coef Fsqd
_refine_ls_weighting_details 'calc w=1/[\s^2^(Fo^2^)+(0.0884P)^2^+0.2462P] where P=(Fo^2^+2Fc^2^)/3'
_refine_ls_weighting_scheme calc
_refine_ls_wR_factor_gt 0.1431
_refine_ls_wR_factor_ref 0.1545
_reflns_number_gt 3697
_reflns_number_total 4638
_reflns_threshold_expression >2sigma(I)
_cod_data_source_file cg700820d-file001.cif
_cod_data_source_block complex4
_cod_depositor_comments
;
The following automatic conversions were performed:

'_symmetry_cell_setting' value 'Triclinic' changed to 'triclinic'
according to /home/saulius/struct/CIF-dictionaries/cif_core.dic
dictionary named 'cif_core.dic' version 2.4.1 from 2010-06-29.

Automatic conversion script
Id: cif_fix_values 1715 2011-07-08 13:25:40Z adriana 
;
_cod_original_sg_symbol_H-M P-1
_cod_database_code 4503224

loop_
_symmetry_equiv_pos_as_xyz
'x, y, z'
'-x, -y, -z'

loop_
_atom_site_label
_atom_site_type_symbol
_atom_site_fract_x
_atom_site_fract_y
_atom_site_fract_z
_atom_site_U_iso_or_equiv
_atom_site_adp_type
_atom_site_occupancy
_atom_site_symmetry_multiplicity
_atom_site_calc_flag
_atom_site_refinement_flags
Cu1 Cu 0.33873(7) 0.08890(4) 0.25727(3) 0.01891(17) Uani 1 1 d .
O1 O 0.7286(5) 0.4625(3) 0.03065(19) 0.0351(7) Uani 1 1 d .
H1A H 0.6835 0.4310 -0.0230 0.042 Uiso 1 1 calc R
N1 N 0.4654(5) 0.2170(3) 0.18871(19) 0.0180(6) Uani 1 1 d .
O2 O 0.0437(4) -0.2005(3) -0.12697(17) 0.0260(6) Uani 1 1 d .
H2A H -0.0359 -0.2762 -0.1333 0.031 Uiso 1 1 calc R
N2 N 0.2233(4) -0.0186(3) 0.1360(2) 0.0185(7) Uani 1 1 d .
C1 C 0.4234(5) 0.1767(3) 0.1003(2) 0.0159(7) Uani 1 1 d .
C6 C 0.2870(5) 0.0415(3) 0.0696(2) 0.0150(7) Uani 1 1 d .
C2 C 0.5062(6) 0.2554(4) 0.0435(2) 0.0201(8) Uani 1 1 d .
H2 H 0.4713 0.2258 -0.0187 0.024 Uiso 1 1 calc R
C7 C 0.2281(5) -0.0186(3) -0.0180(2) 0.0182(8) Uani 1 1 d .
H7 H 0.2746 0.0263 -0.0629 0.022 Uiso 1 1 calc R
C3 C 0.6416(6) 0.3787(4) 0.0792(3) 0.0230(8) Uani 1 1 d .
C8 C 0.0984(5) -0.1472(4) -0.0405(2) 0.0186(8) Uani 1 1 d .
C4 C 0.7001(3) 0.41648(18) 0.16991(12) 0.0242(8) Uani 1 1 d .
H4 H 0.8039 0.4955 0.1953 0.029 Uiso 1 1 calc R
O9 O 0.6987(3) 0.12803(18) 0.31354(12) 0.0309(7) Uani 1 1 d R
O8 O 0.8738(3) -0.00064(18) 0.31465(12) 0.0283(6) Uani 1 1 d R
C9 C 0.0321(6) -0.2089(4) 0.0275(3) 0.0221(8) Uani 1 1 d .
H9 H -0.0563 -0.2955 0.0148 0.026 Uiso 1 1 calc R
C5 C 0.6015(6) 0.3346(4) 0.2224(2) 0.0214(8) Uani 1 1 d .
H5 H 0.6314 0.3628 0.2849 0.026 Uiso 1 1 calc R
C10 C 0.0978(6) -0.1410(4) 0.1137(2) 0.0214(8) Uani 1 1 d .
H10 H 0.0517 -0.1833 0.1599 0.026 Uiso 1 1 calc R
O3 O 0.2306(4) 0.3997(3) 0.60878(17) 0.0286(7) Uani 1 1 d .
H3A H 0.2337 0.4740 0.6046 0.034 Uiso 1 1 calc R
O4 O 0.2265(4) -0.2657(3) 0.51880(18) 0.0260(6) Uani 1 1 d .
H4A H 0.2122 -0.2250 0.5678 0.031 Uiso 1 1 calc R
N3 N 0.3018(4) 0.2018(3) 0.36668(19) 0.0174(6) Uani 1 1 d .
N4 N 0.2907(4) -0.0388(3) 0.33390(19) 0.0175(6) Uani 1 1 d .
C11 C 0.2737(5) 0.1448(3) 0.4369(2) 0.0168(7) Uani 1 1 d .
C16 C 0.2677(5) 0.0081(3) 0.4177(2) 0.0157(7) Uani 1 1 d .
C12 C 0.2504(5) 0.2071(4) 0.5179(2) 0.0187(8) Uani 1 1 d .
H12 H 0.2345 0.1643 0.5657 0.022 Uiso 1 1 calc R
C17 C 0.2439(5) -0.0645(4) 0.4816(2) 0.0189(8) Uani 1 1 d .
H17 H 0.2254 -0.0292 0.5398 0.023 Uiso 1 1 calc R
C13 C 0.2497(6) 0.3343(4) 0.5303(3) 0.0221(8) Uani 1 1 d .
C18 C 0.2471(5) -0.1901(4) 0.4596(2) 0.0195(8) Uani 1 1 d .
C14 C 0.2679(6) 0.3913(4) 0.4573(3) 0.0241(8) Uani 1 1 d .
H14 H 0.2620 0.4759 0.4621 0.029 Uiso 1 1 calc R
C19 C 0.2750(6) -0.2381(4) 0.3740(3) 0.0234(8) Uani 1 1 d .
H19 H 0.2796 -0.3231 0.3572 0.028 Uiso 1 1 calc R
C15 C 0.2945(6) 0.3233(4) 0.3782(3) 0.0225(8) Uani 1 1 d .
H15 H 0.3085 0.3635 0.3291 0.027 Uiso 1 1 calc R
C20 C 0.2957(6) -0.1607(4) 0.3139(3) 0.0216(8) Uani 1 1 d .
H20 H 0.3144 -0.1942 0.2554 0.026 Uiso 1 1 calc R
O7 O 0.4075(5) -0.3757(3) 0.14718(19) 0.0359(7) Uani 1 1 d .
O6 O 0.1687(6) -0.5567(3) 0.1255(2) 0.0597(11) Uani 1 1 d .
N5 N 0.3035(5) -0.4712(3) 0.1765(2) 0.0239(7) Uani 1 1 d .
O5 O 0.3423(5) -0.4763(3) 0.2544(2) 0.0414(8) Uani 1 1 d .
N6 N 0.7388(5) 0.0286(3) 0.2774(2) 0.0240(7) Uani 1 1 d .
O10 O 0.6376(4) -0.0390(3) 0.20704(18) 0.0324(7) Uani 1 1 d .
O11 O -0.2188(5) -0.2696(3) 0.26327(19) 0.0299(7) Uani 1 1 d D
H11B H -0.337(4) -0.305(4) 0.225(2) 0.030(12) Uiso 1 1 d D
H11A H -0.225(19) -0.296(11) 0.318(4) 0.23(6) Uiso 1 1 d D

loop_
_atom_site_aniso_label
_atom_site_aniso_U_11
_atom_site_aniso_U_22
_atom_site_aniso_U_33
_atom_site_aniso_U_23
_atom_site_aniso_U_13
_atom_site_aniso_U_12
Cu1 0.0270(3) 0.0141(3) 0.0135(3) 0.00612(18) 0.00390(18) 0.00192(19)
O1 0.0523(19) 0.0224(15) 0.0226(16) 0.0113(12) 0.0076(13) -0.0030(14)
N1 0.0230(16) 0.0151(15) 0.0162(16) 0.0054(12) 0.0048(12) 0.0052(13)
O2 0.0350(16) 0.0181(14) 0.0169(14) 0.0007(11) 0.0007(11) -0.0002(12)
N2 0.0198(16) 0.0175(16) 0.0175(16) 0.0062(13) 0.0041(12) 0.0036(13)
C1 0.0185(18) 0.0149(17) 0.0138(17) 0.0050(14) 0.0010(13) 0.0041(15)
C6 0.0150(17) 0.0153(17) 0.0167(18) 0.0064(14) 0.0029(13) 0.0061(14)
C2 0.028(2) 0.0192(19) 0.0130(18) 0.0077(15) 0.0053(15) 0.0046(16)
C7 0.0199(18) 0.0174(18) 0.0170(19) 0.0066(15) 0.0033(14) 0.0037(15)
C3 0.031(2) 0.0161(19) 0.022(2) 0.0092(16) 0.0081(16) 0.0047(17)
C8 0.0207(19) 0.0205(19) 0.0151(18) 0.0018(15) 0.0025(14) 0.0088(16)
C4 0.030(2) 0.0149(18) 0.023(2) 0.0036(16) 0.0042(16) 0.0015(16)
O9 0.0360(17) 0.0328(17) 0.0276(16) 0.0119(13) 0.0042(13) 0.0135(14)
O8 0.0244(15) 0.0279(16) 0.0311(16) 0.0049(13) -0.0040(12) 0.0090(13)
C9 0.0216(19) 0.0159(19) 0.024(2) 0.0053(16) 0.0029(15) -0.0003(15)
C5 0.027(2) 0.0183(19) 0.0180(19) 0.0048(15) 0.0025(15) 0.0064(16)
C10 0.0230(19) 0.0207(19) 0.020(2) 0.0114(16) 0.0066(15) 0.0021(16)
O3 0.0436(18) 0.0206(15) 0.0192(14) 0.0009(12) 0.0073(12) 0.0086(13)
O4 0.0353(16) 0.0221(14) 0.0238(15) 0.0155(12) 0.0052(12) 0.0073(12)
N3 0.0208(16) 0.0129(15) 0.0169(16) 0.0060(12) 0.0016(12) 0.0019(12)
N4 0.0202(16) 0.0157(15) 0.0148(15) 0.0041(12) 0.0036(12) 0.0028(13)
C11 0.0168(17) 0.0143(18) 0.0165(18) 0.0077(14) 0.0002(14) -0.0011(14)
C16 0.0122(16) 0.0169(18) 0.0170(18) 0.0071(14) 0.0015(13) 0.0017(14)
C12 0.0185(18) 0.0209(19) 0.0132(18) 0.0059(15) 0.0014(14) 0.0005(15)
C17 0.0182(18) 0.0211(19) 0.0164(18) 0.0083(15) 0.0023(14) 0.0028(15)
C13 0.0193(19) 0.0188(19) 0.025(2) 0.0058(16) 0.0031(15) 0.0013(16)
C18 0.0165(18) 0.0188(19) 0.022(2) 0.0130(15) -0.0003(14) 0.0005(15)
C14 0.029(2) 0.0170(19) 0.024(2) 0.0049(16) 0.0057(16) 0.0037(16)
C19 0.027(2) 0.0161(19) 0.027(2) 0.0087(16) 0.0039(16) 0.0047(16)
C15 0.026(2) 0.0189(19) 0.021(2) 0.0094(16) 0.0054(16) 0.0028(16)
C20 0.024(2) 0.0186(19) 0.023(2) 0.0073(16) 0.0064(15) 0.0050(16)
O7 0.053(2) 0.0188(15) 0.0253(16) 0.0102(12) -0.0006(14) -0.0046(14)
O6 0.065(2) 0.043(2) 0.038(2) 0.0142(17) -0.0099(18) -0.0287(18)
N5 0.0338(19) 0.0170(16) 0.0193(17) 0.0038(13) 0.0063(14) 0.0056(15)
O5 0.071(2) 0.0315(18) 0.0245(17) 0.0111(14) 0.0057(15) 0.0182(17)
N6 0.0208(17) 0.0286(19) 0.0211(17) 0.0109(15) 0.0036(13) 0.0030(15)
O10 0.0291(16) 0.0400(18) 0.0198(15) 0.0106(13) -0.0015(12) -0.0016(14)
O11 0.0360(17) 0.0273(16) 0.0210(15) 0.0068(13) -0.0003(13) 0.0027(13)

loop_
_atom_type_symbol
_atom_type_description
_atom_type_scat_dispersion_real
_atom_type_scat_dispersion_imag
_atom_type_scat_source
C C 0.0033 0.0016 'International Tables Vol C Tables 4.2.6.8 and 6.1.1.4'
H H 0.0000 0.0000 'International Tables Vol C Tables 4.2.6.8 and 6.1.1.4'
N N 0.0061 0.0033 'International Tables Vol C Tables 4.2.6.8 and 6.1.1.4'
O O 0.0106 0.0060 'International Tables Vol C Tables 4.2.6.8 and 6.1.1.4'
Cu Cu 0.3201 1.2651 'International Tables Vol C Tables 4.2.6.8 and 6.1.1.4'

loop_
_geom_angle_atom_site_label_1
_geom_angle_atom_site_label_2
_geom_angle_atom_site_label_3
_geom_angle
N1 Cu1 N4 163.73(13)
N1 Cu1 N2 81.73(12)
N4 Cu1 N2 103.80(12)
N1 Cu1 N3 101.39(12)
N4 Cu1 N3 82.14(12)
N2 Cu1 N3 148.01(12)
C1 N1 C5 118.6(3)
C1 N1 Cu1 115.5(2)
C5 N1 Cu1 125.6(2)
C10 N2 C6 117.7(3)
C10 N2 Cu1 128.1(2)
C6 N2 Cu1 114.1(2)
N1 C1 C2 121.9(3)
N1 C1 C6 114.5(3)
C2 C1 C6 123.5(3)
N2 C6 C7 122.3(3)
N2 C6 C1 114.1(3)
C7 C6 C1 123.6(3)
C1 C2 C3 119.0(3)
C6 C7 C8 119.5(3)
O1 C3 C4 116.7(3)
O1 C3 C2 123.9(3)
C4 C3 C2 119.3(3)
O2 C8 C9 124.7(3)
O2 C8 C7 117.0(3)
C9 C8 C7 118.3(3)
C3 C4 C5 117.7(3)
C10 C9 C8 118.4(3)
N1 C5 C4 123.0(3)
N2 C10 C9 123.8(3)
C15 N3 C11 117.1(3)
C15 N3 Cu1 128.9(3)
C11 N3 Cu1 114.0(2)
C16 N4 C20 117.6(3)
C16 N4 Cu1 114.3(2)
C20 N4 Cu1 127.8(2)
N3 C11 C12 122.7(3)
N3 C11 C16 114.3(3)
C12 C11 C16 123.0(3)
N4 C16 C17 122.4(3)
N4 C16 C11 115.2(3)
C17 C16 C11 122.3(3)
C11 C12 C13 120.0(3)
C16 C17 C18 119.2(3)
O3 C13 C14 120.4(3)
O3 C13 C12 122.0(3)
C14 C13 C12 117.7(4)
O4 C18 C19 119.1(3)
O4 C18 C17 122.2(3)
C19 C18 C17 118.7(3)
C15 C14 C13 119.0(4)
C20 C19 C18 118.8(3)
N3 C15 C14 123.4(3)
N4 C20 C19 123.3(4)
O6 N5 O5 122.1(4)
O6 N5 O7 118.2(3)
O5 N5 O7 119.7(3)
O10 N6 O8 121.6(3)
O10 N6 O9 118.8(3)
O8 N6 O9 119.5(3)

loop_
_geom_bond_atom_site_label_1
_geom_bond_atom_site_label_2
_geom_bond_distance
Cu1 N1 1.967(3)
Cu1 N4 1.988(3)
Cu1 N2 2.001(3)
Cu1 N3 2.002(3)
O1 C3 1.335(4)
N1 C1 1.345(4)
N1 C5 1.348(5)
O2 C8 1.341(4)
N2 C10 1.344(5)
N2 C6 1.356(4)
C1 C2 1.387(5)
C1 C6 1.485(5)
C6 C7 1.373(5)
C2 C3 1.396(5)
C7 C8 1.407(5)
C3 C4 1.389(4)
C8 C9 1.392(5)
C4 C5 1.392(4)
O9 N6 1.272(4)
O8 N6 1.244(4)
C9 C10 1.380(5)
O3 C13 1.336(4)
O4 C18 1.345(4)
N3 C15 1.356(5)
N3 C11 1.357(4)
N4 C16 1.348(4)
N4 C20 1.353(5)
C11 C12 1.365(5)
C11 C16 1.489(5)
C16 C17 1.381(5)
C12 C13 1.403(5)
C17 C18 1.391(5)
C13 C14 1.394(5)
C18 C19 1.388(5)
C14 C15 1.375(5)
C19 C20 1.371(5)
O7 N5 1.273(4)
O6 N5 1.225(4)
N5 O5 1.238(4)
N6 O10 1.238(4)
